data_7038232
loop_
_publ_author_name
'Zheng, Qiang'
'Schnelle, Walter'
'Prots, Yurii'
'Bobnar, Matej'
'Burkhardt, Ulrich'
'Leithe-Jasper, Andreas'
'Gumeniuk, Roman'

_publ_section_title
;
 AlPd15B7: a new superconducting cage-compound with an
 anti-Yb3Rh4Sn13-type of structure.
;
_journal_issue 9
_journal_name_full 'Dalton transactions (Cambridge, England : 2003)'
_journal_page_first 3943
_journal_page_last 3948
_journal_paper_doi 10.1039/c5dt04751j
_journal_volume 45
_journal_year 2016
_chemical_formula_sum 'Al B7 Pd15'
_chemical_formula_weight 1698.65
_chemical_name_systematic AlPd15B7
_space_group_IT_number 230
_symmetry_cell_setting cubic
_symmetry_space_group_name_Hall '-I 4bd 2c 3'
_symmetry_space_group_name_H-M 'I a -3 d'
_audit_creation_method 'WinCSD program'
_audit_update_record
;
2015-12-04 deposited with the CCDC.
2016-01-19 downloaded from the CCDC.
;
_cell_angle_alpha 90
_cell_angle_beta 90
_cell_angle_gamma 90
_cell_formula_units_Z 16
_cell_length_a 16.4466(3)
_cell_length_b 16.4466(3)
_cell_length_c 16.4466(3)
_cell_measurement_temperature 295.0
_cell_measurement_theta_max 33.4
_cell_measurement_theta_min 1.8
_cell_volume 4448.65(14)
_computing_cell_refinement WinCSD
_computing_data_reduction WinCSD
_computing_publication_material 'WinCSD (Akselrud et al, 1993)'
_computing_structure_refinement WinCSD
_computing_structure_solution WinCSD
_diffrn_ambient_temperature 295.0
_diffrn_detector_area_resol_mean 28.5714
_diffrn_measured_fraction_theta_full 0.993
_diffrn_measured_fraction_theta_max 0.993
_diffrn_measurement_details
;
scan:
    Number of images: 600
               Slice: -90.0000 - 270.0000
         Image width: 0.6000
            Exp time: 50.0000
       Rotation axis: Phi
               Omega: -30.0000
                 Chi: -40.0000
                 Phi: 0.0000
                 XTD: 48.9400
              2theta: -28.0000

;
_diffrn_measurement_device
;
AFC7: Eulerian 3 circle
;
_diffrn_measurement_device_type
;
Rigaku Saturn724+ (2x2 bin mode)
;
_diffrn_measurement_method 'profile data from \f-scans'
_diffrn_orient_matrix_type d*Trek
_diffrn_orient_matrix_UB_11 0.004964
_diffrn_orient_matrix_UB_12 0.030599
_diffrn_orient_matrix_UB_13 -0.052284
_diffrn_orient_matrix_UB_21 0.031017
_diffrn_orient_matrix_UB_22 -0.046346
_diffrn_orient_matrix_UB_23 -0.024179
_diffrn_orient_matrix_UB_31 -0.052037
_diffrn_orient_matrix_UB_32 -0.024706
_diffrn_orient_matrix_UB_33 -0.019399
_diffrn_radiation_detector CCD
_diffrn_radiation_monochromator 'Graphite Monochromator'
_diffrn_radiation_source 'Sealed Tube'
_diffrn_radiation_type MoK\a
_diffrn_radiation_wavelength 0.710730
_diffrn_reflns_av_R_equivalents 0.037
_diffrn_reflns_av_sigmaI/netI 0.053
_diffrn_reflns_limit_h_max 24
_diffrn_reflns_limit_h_min -25
_diffrn_reflns_limit_k_max 18
_diffrn_reflns_limit_k_min -24
_diffrn_reflns_limit_l_max 25
_diffrn_reflns_limit_l_min -12
_diffrn_reflns_number 18108
_diffrn_reflns_reduction_process 'Lp corrections applied'
_diffrn_reflns_theta_full 33.7
_diffrn_reflns_theta_max 33.7
_diffrn_reflns_theta_min 1.8
_diffrn_source_current 36.0
_diffrn_source_power 1.8
_diffrn_source_voltage 50.0
_exptl_absorpt_coefficient_mu 23.07
_exptl_absorpt_correction_T_max 1.000
_exptl_absorpt_correction_T_min 0.614
_exptl_absorpt_correction_type multi-scan
_exptl_absorpt_process_details 'Blessing, R. H. (1995) Acta Cryst. A51, 33-38'
_exptl_crystal_colour Grey
_exptl_crystal_density_diffrn 10.14
_exptl_crystal_description Block
_exptl_crystal_F_000 11808
_exptl_crystal_preparation Superconductor
_exptl_crystal_size_max 0.02
_exptl_crystal_size_mid 0.02
_exptl_crystal_size_min 0.02
_refine_ls_extinction_coef 0.00026(2)
_refine_ls_extinction_method Sheldrick
_refine_ls_goodness_of_fit_ref 1.02
_refine_ls_matrix_type fullcycle
_refine_ls_number_parameters 32
_refine_ls_number_reflns 730
_refine_ls_number_restraints 0
_refine_ls_R_factor_gt 0.058
_refine_ls_structure_factor_coef Inet
_refine_ls_weighting_details 0.0468Log(F~o~)^4^
_refine_ls_weighting_scheme calc
_refine_ls_wR_factor_ref 0.064
_reflns_number_gt 718
_reflns_number_total 730
_reflns_threshold_expression 'F~o~ > 4\s(F~o~)'
_cod_data_source_file c5dt04751j2.cif
_cod_data_source_block AlPd15B7
_cod_depositor_comments
;
The following automatic conversions were performed:

'_exptl_absorpt_correction_type' value 'Multi-scan' changed to
'multi-scan' according to
/usr/data/users/saulius/crontab/automatic-downloads/rss-feeds/RSC/lib/dictionaries/cif_core.dic
dictionary named 'cif_core.dic' version 2.4.2 from 2011-04-26.

Automatic conversion script
Id: cif_fix_values 4268 2015-11-12 08:31:59Z antanas 

 Adding full bibliography for 7038232.cif.
;
_cod_original_cell_volume 4448.7(3)
_cod_database_code 7038232

loop_
_symmetry_equiv_pos_as_xyz
' x, y, z'
' z, x, y'
' y, z, x'
' 1/2+x, y, 1/2-z'
' 1/2+z, x, 1/2-y'
' 1/2+y, z, 1/2-x'
' 1/2-x, 1/2+y, z'
' 1/2-z, 1/2+x, y'
' 1/2-y, 1/2+z, x'
'-x, 1/2+y, 1/2-z'
'-z, 1/2+x, 1/2-y'
'-y, 1/2+z, 1/2-x'
' 1/4+y, 1/4+x, 1/4+z'
' 1/4+x, 1/4+z, 1/4+y'
' 1/4+z, 1/4+y, 1/4+x'
' 1/4+y, 3/4+x, 3/4-z'
' 1/4+x, 3/4+z, 3/4-y'
' 1/4+z, 3/4+y, 3/4-x'
' 3/4+y, 3/4-x, 1/4+z'
' 3/4+x, 3/4-z, 1/4+y'
' 3/4+z, 3/4-y, 1/4+x'
' 3/4+y, 1/4-x, 3/4-z'
' 3/4+x, 1/4-z, 3/4-y'
' 3/4+z, 1/4-y, 3/4-x'
'-x, -y, -z'
'-z, -x, -y'
'-y, -z, -x'
' 1/2-x, -y, 1/2+z'
' 1/2-z, -x, 1/2+y'
' 1/2-y, -z, 1/2+x'
' 1/2+x, 1/2-y, -z'
' 1/2+z, 1/2-x, -y'
' 1/2+y, 1/2-z, -x'
' x, 1/2-y, 1/2+z'
' z, 1/2-x, 1/2+y'
' y, 1/2-z, 1/2+x'
' 3/4-y, 3/4-x, 3/4-z'
' 3/4-x, 3/4-z, 3/4-y'
' 3/4-z, 3/4-y, 3/4-x'
' 3/4-y, 1/4-x, 1/4+z'
' 3/4-x, 1/4-z, 1/4+y'
' 3/4-z, 1/4-y, 1/4+x'
' 1/4-y, 1/4+x, 3/4-z'
' 1/4-x, 1/4+z, 3/4-y'
' 1/4-z, 1/4+y, 3/4-x'
' 1/4-y, 3/4+x, 1/4+z'
' 1/4-x, 3/4+z, 1/4+y'
' 1/4-z, 3/4+y, 1/4+x'
' 1/2+x, 1/2+y, 1/2+z'
' 1/2+z, 1/2+x, 1/2+y'
' 1/2+y, 1/2+z, 1/2+x'
' x, 1/2+y, -z'
' z, 1/2+x, -y'
' y, 1/2+z, -x'
'-x, y, 1/2+z'
'-z, x, 1/2+y'
'-y, z, 1/2+x'
' 1/2-x, y, -z'
' 1/2-z, x, -y'
' 1/2-y, z, -x'
' 3/4+y, 3/4+x, 3/4+z'
' 3/4+x, 3/4+z, 3/4+y'
' 3/4+z, 3/4+y, 3/4+x'
' 3/4+y, 1/4+x, 1/4-z'
' 3/4+x, 1/4+z, 1/4-y'
' 3/4+z, 1/4+y, 1/4-x'
' 1/4+y, 1/4-x, 3/4+z'
' 1/4+x, 1/4-z, 3/4+y'
' 1/4+z, 1/4-y, 3/4+x'
' 1/4+y, 3/4-x, 1/4-z'
' 1/4+x, 3/4-z, 1/4-y'
' 1/4+z, 3/4-y, 1/4-x'
' 1/2-x, 1/2-y, 1/2-z'
' 1/2-z, 1/2-x, 1/2-y'
' 1/2-y, 1/2-z, 1/2-x'
'-x, 1/2-y, z'
'-z, 1/2-x, y'
'-y, 1/2-z, x'
' x, -y, 1/2-z'
' z, -x, 1/2-y'
' y, -z, 1/2-x'
' 1/2+x, -y, z'
' 1/2+z, -x, y'
' 1/2+y, -z, x'
' 1/4-y, 1/4-x, 1/4-z'
' 1/4-x, 1/4-z, 1/4-y'
' 1/4-z, 1/4-y, 1/4-x'
' 1/4-y, 3/4-x, 3/4+z'
' 1/4-x, 3/4-z, 3/4+y'
' 1/4-z, 3/4-y, 3/4+x'
' 3/4-y, 3/4+x, 1/4-z'
' 3/4-x, 3/4+z, 1/4-y'
' 3/4-z, 3/4+y, 1/4-x'
' 3/4-y, 1/4+x, 3/4+z'
' 3/4-x, 1/4+z, 3/4+y'
' 3/4-z, 1/4+y, 3/4+x'

loop_
_atom_site_aniso_label
_atom_site_aniso_B_11
_atom_site_aniso_B_22
_atom_site_aniso_B_33
_atom_site_aniso_B_12
_atom_site_aniso_B_13
_atom_site_aniso_B_23
Al 1.1(1) 1.1(1) 1.1(1) -0.06(15) -0.06(15) -0.06(15)
Pd1 1.09(5) 1.31(4) 1.31(4) -0.11(3) -0.11(3) 0.12(4)
Pd2 0.93(4) 1.09(4) 0.96(4) 0.01(2) -0.02(2) 0
Pd3 1.26(4) 1.08(4) 1.06(4) -0.09(3) -0.02(3) -0.14(3)

loop_
_atom_site_label
_atom_site_type_symbol
_atom_site_fract_x
_atom_site_fract_y
_atom_site_fract_z
_atom_site_thermal_displace_type
_atom_site_B_iso_or_equiv
_atom_site_symmetry_multiplicity
_atom_site_occupancy
Al Al 0 0 0 Bani 1.08(8) 16 1.0
Pd1 Pd 0.125 0.24484(6) 0.00516(6) Bani 1.23(2) 48 1.0
Pd2 Pd 0.00090(6) 0.14693(6) 0.07718(6) Bani 0.99(2) 96 1.0
Pd3 Pd 0.10758(6) 0.24514(6) 0.33770(6) Bani 1.13(2) 96 1.0
B1 B 0.125 0.125 0.125 Biso 1.4(5) 16 1.0
B2 B 0.263(2) 0 0.25 Biso 1.5(3) 48 1.0
B3 B 0.125 0.619(1) 0.631(1) Biso 1.4(3) 48 1.0

loop_
_atom_type_symbol
_atom_type_description
_atom_type_number_in_cell
_atom_type_scat_dispersion_real
_atom_type_scat_dispersion_imag
_atom_type_scat_source
Al Al 16.00 .065 .052 International_Tables_Vol_IV_Table_2.3.1
Pd Pd 240.00 -.977 1.012 International_Tables_Vol_IV_Table_2.3.1
B B 112.00 .002 .001 International_Tables_Vol_IV_Table_2.3.1

loop_
_geom_bond_atom_site_label_1
_geom_bond_atom_site_label_2
_geom_bond_distance
_geom_bond_site_symmetry_2
_geom_bond_publ_flag
Al Pd2 2.729(1) . yes
Al Pd3 2.752(1) 61_444 yes
Pd1 B2 2.079(3) 2_555 yes
Pd1 Pd3 2.774(2) 34_554 yes
Pd1 Pd2 2.782(1) 3_555 yes
Pd1 B1 2.787(1) . yes
Pd1 B3 2.844(11) 5_455 yes
Pd1 Pd2 2.857(1) . yes
Pd1 Pd2 2.976(1) 68_554 yes
Pd1 Pd3 3.012(1) 3_555 yes
Pd1 B3 3.159(15) 47_544 yes
Pd1 Pd3 3.214(1) 60_555 yes
Pd2 B3 2.145(14) 9_545 yes
Pd2 B1 2.217(1) . yes
Pd2 B2 2.254(15) 66_455 yes
Pd2 Pd3 2.713(1) 85_555 yes
Pd2 Pd2 2.850(1) 85_555 yes
Pd2 Pd2 2.885(1) 64_455 yes
Pd2 Pd3 2.885(1) 62_444 yes
Pd2 Pd2 2.942(1) 2_555 yes
Pd2 Pd3 2.955(1) 87_555 yes
Pd2 Pd2 3.391(1) 76_555 yes
Pd3 B3 2.152(15) 52_546 yes
Pd3 B2 2.154(13) 3_555 yes
Pd3 B3 2.281(6) 32_456 yes
Pd3 Pd3 2.789(1) 22_455 yes
Pd3 Pd3 2.921(1) 74_555 yes
Pd3 B2 3.03(2) 24_455 yes
Pd3 Pd3 3.542(1) 76_555 yes
Pd3 Pd3 3.706(1) 47_545 yes
